data_1534713
loop_
_publ_author_name
'Grigor'ev, M.C.'
'Charushnikova, I.A.'
'Fedoseev, A.M.'
'Regel', L.L.'
'Budantseva, N.A.'
'Baturin, N.A.'

_publ_section_title
;
 Synthesis, crystal and molecular structure of double potassium and
 neptunoile molybdate
;
_journal_name_full Radiokhimiya
_journal_page_first 19
_journal_page_last 27
_journal_volume 33
_journal_year 1991
_chemical_formula_sum 'H13 K4 Mo4 Np3 O28'
_chemical_name_systematic 'K4 (H5 O2) (Np O2)3 (Mo O4)4 (H2 O)4'
_space_group_IT_number 2
_symmetry_space_group_name_Hall '-P 1'
_symmetry_space_group_name_H-M 'P -1'
_cell_angle_alpha 68.77
_cell_angle_beta 73.15
_cell_angle_gamma 85.02
_cell_formula_units_Z 1
_cell_length_a 7.305
_cell_length_b 8.676
_cell_length_c 12.345
_cell_volume 697.849
_citation_journal_id_ASTM RADKAU
_cod_data_source_file Grigorev_RADKAU_1991_1240.cif
_cod_data_source_block H13K4Mo4Np3O28
_cod_original_cell_volume 697.8494
_cod_database_code 1534713

loop_
_symmetry_equiv_pos_as_xyz
x,y,z
-x,-y,-z

loop_
_atom_site_label
_atom_site_type_symbol
_atom_site_fract_x
_atom_site_fract_y
_atom_site_fract_z
_atom_site_occupancy
_atom_site_U_iso_or_equiv
O11 O-2 -0.47 0.3103 0.0479 1 0.0
O12 O-2 0.469 -0.106 0.328 1 0.0
Np1 Np+5 0 0 0 1 0.0
O9 O-2 -0.292 0.4896 0.1458 1 0.0
O1 O-2 0.2206 -0.003 0.0448 1 0.0
K2 K+1 0.5105 0.2126 -0.132 1 0.0
O8 O-2 -0.122 0.1909 0.102 1 0.0
O3 O-2 0.112 0.6815 -0.3561 1 0.0
O14 O-2 0.047 -0.106 0.403 1 0.0
Mo1 Mo+6 0.3151 0.43741 0.39436 1 0.0
O10 O-2 -0.122 0.4909 -0.098 1 0.0
O6 O-2 0.5341 0.54 0.3615 1 0.0
K1 K+1 0.1939 0.1765 0.2125 1 0.0
O4 O-2 0.1871 0.5727 0.2974 1 0.0
O2 O-2 0.131 0.2292 -0.181 1 0.0
Mo2 Mo+6 -0.2528 0.37277 0.05032 1 0.0
Np2 Np+5 0.12137 0.45797 -0.2716 1 0.0
O5 O-2 0.183 0.3937 -0.4532 1 0.0
O13 O-2 0.6578 0.0447 0.4239 1 0.0
O7 O-2 0.355 0.2519 0.3683 1 0.0
